data_7106787
loop_
_publ_author_name
'Shivaiah Vaddypally'
'Sandeep K.Kondaveeti'
'Michael Zdilla'

_publ_section_title
;
 An isolable, metastable, geometrically unique manganese(IV) trihydrazide
 complex poised for reactivity
;
_journal_name_full Chem.Commun.
_journal_page_first 9696
_journal_paper_doi 10.1039/c1cc13427b
_journal_volume 47
_journal_year 2011
_chemical_formula_moiety 'C44 H50 Li2 Mn N6 O2'
_chemical_formula_sum 'C44 H50 Li2 Mn N6 O2'
_chemical_formula_weight 763.72
_chemical_name_common
;bis(diethyletherlithium)
tris(N,N'diphenylhydrazido)manganate(IV)
;
_chemical_name_systematic
;
bis(diethyletherlithium) tris(N,N'diphenylhydrazido)manganate(IV)
;
_space_group_IT_number 15
_symmetry_cell_setting monoclinic
_symmetry_space_group_name_Hall '-C 2yc'
_symmetry_space_group_name_H-M 'C 1 2/c 1'
_atom_sites_solution_hydrogens geom
_atom_sites_solution_primary direct
_atom_sites_solution_secondary difmap
_audit_creation_method SHELXL-97
_cell_angle_alpha 90.00
_cell_angle_beta 96.050(2)
_cell_angle_gamma 90.00
_cell_formula_units_Z 4
_cell_length_a 11.9361(15)
_cell_length_b 18.107(2)
_cell_length_c 19.001(2)
_cell_measurement_reflns_used 10293
_cell_measurement_temperature 173(2)
_cell_measurement_theta_max 27.89
_cell_measurement_theta_min 2.16
_cell_volume 4083.8(8)
_computing_cell_refinement 'SAINT (Bruker AXS)'
_computing_data_collection 'COSMO (Bruker AXS)'
_computing_data_reduction 'SADABS (Bruker AXS)'
_computing_molecular_graphics 'SHELXL-97, XP (Sheldrick, 2008'
_computing_publication_material 'APEX2 (Bruker AXS)'
_computing_structure_refinement 'SHELXL-97 (Sheldrick, 2008)'
_computing_structure_solution 'SHELXS-97 (Sheldrick, 2008)'
_diffrn_ambient_temperature 173(2)
_diffrn_detector_area_resol_mean 8.3333
_diffrn_measured_fraction_theta_full 0.998
_diffrn_measured_fraction_theta_max 0.998
_diffrn_measurement_device_type 'Bruker Kappa APEX II DUO'
_diffrn_measurement_method 'phi and omega scans'
_diffrn_radiation_monochromator graphite
_diffrn_radiation_source 'fine-focus sealed tube'
_diffrn_radiation_type MoK\a
_diffrn_radiation_wavelength 0.71073
_diffrn_reflns_av_R_equivalents 0.0184
_diffrn_reflns_av_sigmaI/netI 0.0180
_diffrn_reflns_limit_h_max 15
_diffrn_reflns_limit_h_min -15
_diffrn_reflns_limit_k_max 23
_diffrn_reflns_limit_k_min -23
_diffrn_reflns_limit_l_max 23
_diffrn_reflns_limit_l_min -24
_diffrn_reflns_number 17501
_diffrn_reflns_theta_full 27.48
_diffrn_reflns_theta_max 27.48
_diffrn_reflns_theta_min 2.16
_exptl_absorpt_coefficient_mu 0.367
_exptl_absorpt_correction_T_max 0.9819
_exptl_absorpt_correction_T_min 0.9303
_exptl_absorpt_correction_type multi-scan
_exptl_absorpt_process_details
;
18195 Corrected reflections written to file
Estimated minimum and maximum transmission: 0.6477 0.7456
The ratio of these values is more reliable than their absolute values!
Additional spherical absorption correction applied with mu*r = 0.2000
Lambda/2 correction factor = 0.0015
;
_exptl_crystal_colour brown
_exptl_crystal_density_diffrn 1.242
_exptl_crystal_density_method 'not measured'
_exptl_crystal_description block
_exptl_crystal_F_000 1612
_exptl_crystal_size_max 0.20
_exptl_crystal_size_mid 0.10
_exptl_crystal_size_min 0.05
_refine_diff_density_max 0.688
_refine_diff_density_min -0.586
_refine_diff_density_rms 0.067
_refine_ls_extinction_method none
_refine_ls_goodness_of_fit_ref 1.048
_refine_ls_hydrogen_treatment constr
_refine_ls_matrix_type full
_refine_ls_number_parameters 251
_refine_ls_number_reflns 4676
_refine_ls_number_restraints 0
_refine_ls_restrained_S_all 1.048
_refine_ls_R_factor_all 0.0647
_refine_ls_R_factor_gt 0.0544
_refine_ls_shift/su_max 0.000
_refine_ls_shift/su_mean 0.000
_refine_ls_structure_factor_coef Fsqd
_refine_ls_weighting_details 'calc w=1/[\s^2^(Fo^2^)+(0.0859P)^2^+7.2898P] where P=(Fo^2^+2Fc^2^)/3'
_refine_ls_weighting_scheme calc
_refine_ls_wR_factor_gt 0.1532
_refine_ls_wR_factor_ref 0.1641
_reflns_number_gt 3944
_reflns_number_total 4676
_reflns_threshold_expression >2sigma(I)
_cod_data_source_file c1cc13427b.txt
_cod_data_source_block 1a
_cod_original_cell_volume 4083.7(9)
_cod_original_sg_symbol_H-M C2/c
_cod_database_code 7106787

loop_
_symmetry_equiv_pos_as_xyz
'x, y, z'
'-x, y, -z+3/2'
'x+1/2, y+1/2, z'
'-x+1/2, y+1/2, -z+3/2'
'-x, -y, -z'
'x, -y, z-3/2'
'-x+1/2, -y+1/2, -z'
'x+1/2, -y+1/2, z-3/2'

loop_
_atom_site_label
_atom_site_type_symbol
_atom_site_fract_x
_atom_site_fract_y
_atom_site_fract_z
_atom_site_U_iso_or_equiv
_atom_site_adp_type
_atom_site_occupancy
_atom_site_symmetry_multiplicity
_atom_site_calc_flag
_atom_site_refinement_flags
_atom_site_disorder_assembly
_atom_site_disorder_group
Mn1 Mn 1.0000 0.04180(2) 0.7500 0.02942(16) Uani 1 2 d S . .
N1 N 1.05792(16) 0.02167(10) 0.65553(10) 0.0317(4) Uani 1 1 d . . .
N2 N 0.96546(16) -0.02344(10) 0.66790(9) 0.0318(4) Uani 1 1 d . . .
N3 N 0.95370(14) 0.14615(10) 0.72220(9) 0.0315(4) Uani 1 1 d . . .
Li1 Li 1.0139(4) 0.1270(2) 0.6269(2) 0.0430(9) Uani 1 1 d . . .
O1 O 1.01188(17) 0.18499(11) 0.54243(10) 0.0516(5) Uani 1 1 d . . .
C1 C 1.16189(19) -0.01647(12) 0.66302(10) 0.0308(4) Uani 1 1 d . . .
C2 C 1.2601(2) 0.02580(14) 0.66829(12) 0.0373(5) Uani 1 1 d . . .
H2 H 1.2553 0.0782 0.6673 0.045 Uiso 1 1 calc R . .
C3 C 1.3647(2) -0.00819(16) 0.67502(13) 0.0436(6) Uani 1 1 d . . .
H3 H 1.4312 0.0211 0.6790 0.052 Uiso 1 1 calc R . .
C4 C 1.3732(2) -0.08450(16) 0.67596(13) 0.0451(6) Uani 1 1 d . . .
H4 H 1.4450 -0.1077 0.6807 0.054 Uiso 1 1 calc R . .
C5 C 1.2756(2) -0.12652(14) 0.66990(12) 0.0413(5) Uani 1 1 d . . .
H5 H 1.2810 -0.1789 0.6698 0.050 Uiso 1 1 calc R . .
C6 C 1.1707(2) -0.09357(12) 0.66398(11) 0.0347(5) Uani 1 1 d . . .
H6 H 1.1046 -0.1232 0.6606 0.042 Uiso 1 1 calc R . .
C7 C 0.86640(19) -0.00741(13) 0.62390(11) 0.0336(5) Uani 1 1 d . . .
C8 C 0.8646(2) 0.02716(15) 0.55776(12) 0.0401(5) Uani 1 1 d . . .
H8 H 0.9331 0.0419 0.5407 0.048 Uiso 1 1 calc R . .
C9 C 0.7625(2) 0.03988(17) 0.51715(14) 0.0510(7) Uani 1 1 d . . .
H9 H 0.7618 0.0640 0.4727 0.061 Uiso 1 1 calc R . .
C10 C 0.6622(2) 0.0178(2) 0.54065(16) 0.0575(8) Uani 1 1 d . . .
H10 H 0.5927 0.0270 0.5128 0.069 Uiso 1 1 calc R . .
C11 C 0.6638(2) -0.01784(17) 0.60532(15) 0.0499(7) Uani 1 1 d . . .
H11 H 0.5949 -0.0335 0.6214 0.060 Uiso 1 1 calc R . .
C12 C 0.7641(2) -0.03094(14) 0.64668(12) 0.0390(5) Uani 1 1 d . . .
H12 H 0.7639 -0.0559 0.6906 0.047 Uiso 1 1 calc R . .
C13 C 0.85625(18) 0.17956(12) 0.74247(12) 0.0328(5) Uani 1 1 d . . .
C14 C 0.8577(2) 0.23110(12) 0.79721(12) 0.0362(5) Uani 1 1 d . . .
H14 H 0.9274 0.2448 0.8226 0.043 Uiso 1 1 calc R . .
C15 C 0.7582(2) 0.26262(14) 0.81491(14) 0.0435(6) Uani 1 1 d . . .
H15 H 0.7605 0.2974 0.8524 0.052 Uiso 1 1 calc R . .
C16 C 0.6563(2) 0.24380(16) 0.77851(16) 0.0493(6) Uani 1 1 d . . .
H16 H 0.5883 0.2647 0.7914 0.059 Uiso 1 1 calc R . .
C17 C 0.6540(2) 0.19387(15) 0.72272(15) 0.0459(6) Uani 1 1 d . . .
H17 H 0.5840 0.1813 0.6970 0.055 Uiso 1 1 calc R . .
C18 C 0.75160(19) 0.16252(13) 0.70428(14) 0.0390(5) Uani 1 1 d . . .
H18 H 0.7486 0.1291 0.6655 0.047 Uiso 1 1 calc R . .
C19 C 1.0811(3) 0.1748(3) 0.4866(2) 0.0806(11) Uani 1 1 d . . .
H19A H 1.0894 0.2225 0.4621 0.097 Uiso 1 1 calc R . .
H19B H 1.0445 0.1394 0.4518 0.097 Uiso 1 1 calc R . .
C20 C 1.1952(4) 0.1464(3) 0.5143(2) 0.0909(13) Uani 1 1 d . . .
H20A H 1.2336 0.1831 0.5463 0.136 Uiso 1 1 calc R . .
H20B H 1.2397 0.1374 0.4747 0.136 Uiso 1 1 calc R . .
H20C H 1.1869 0.1002 0.5401 0.136 Uiso 1 1 calc R . .
C21 C 0.9127(4) 0.2283(3) 0.5207(3) 0.0986(15) Uani 1 1 d . . .
H21A H 0.8682 0.2025 0.4812 0.118 Uiso 1 1 calc R . .
H21B H 0.8658 0.2308 0.5606 0.118 Uiso 1 1 calc R . .
C22 C 0.9332(6) 0.2979(4) 0.4998(5) 0.171(3) Uani 1 1 d . . .
H22A H 0.9642 0.3271 0.5407 0.257 Uiso 1 1 calc R . .
H22B H 0.8628 0.3205 0.4789 0.257 Uiso 1 1 calc R . .
H22C H 0.9875 0.2967 0.4645 0.257 Uiso 1 1 calc R . .

loop_
_atom_site_aniso_label
_atom_site_aniso_U_11
_atom_site_aniso_U_22
_atom_site_aniso_U_33
_atom_site_aniso_U_23
_atom_site_aniso_U_13
_atom_site_aniso_U_12
Mn1 0.0324(3) 0.0286(2) 0.0260(2) 0.000 -0.00264(17) 0.000
N1 0.0338(9) 0.0311(9) 0.0293(9) 0.0009(7) -0.0003(7) -0.0042(7)
N2 0.0356(10) 0.0332(9) 0.0259(8) 0.0000(7) 0.0003(7) -0.0064(7)
N3 0.0279(9) 0.0301(9) 0.0344(9) 0.0010(7) -0.0072(7) -0.0007(7)
Li1 0.055(2) 0.038(2) 0.036(2) 0.0053(16) 0.0012(17) -0.0005(18)
O1 0.0563(11) 0.0503(11) 0.0465(10) 0.0117(8) -0.0027(8) -0.0007(9)
C1 0.0366(11) 0.0339(10) 0.0218(9) 0.0004(8) 0.0029(8) -0.0013(9)
C2 0.0407(12) 0.0391(12) 0.0323(11) -0.0026(9) 0.0044(9) -0.0030(9)
C3 0.0367(12) 0.0531(15) 0.0409(13) -0.0027(11) 0.0041(10) -0.0036(11)
C4 0.0420(13) 0.0549(15) 0.0391(13) 0.0039(11) 0.0075(10) 0.0101(11)
C5 0.0530(14) 0.0377(12) 0.0343(11) 0.0056(9) 0.0101(10) 0.0077(10)
C6 0.0432(12) 0.0338(11) 0.0276(10) 0.0027(8) 0.0063(9) -0.0009(9)
C7 0.0377(11) 0.0356(11) 0.0267(10) -0.0035(8) -0.0012(8) -0.0079(9)
C8 0.0392(12) 0.0533(14) 0.0270(11) -0.0009(9) -0.0001(9) -0.0136(10)
C9 0.0491(15) 0.0702(19) 0.0311(12) 0.0056(11) -0.0080(11) -0.0145(13)
C10 0.0423(14) 0.082(2) 0.0450(15) 0.0041(14) -0.0126(11) -0.0160(14)
C11 0.0378(13) 0.0661(17) 0.0454(14) -0.0036(13) 0.0024(11) -0.0196(12)
C12 0.0436(13) 0.0444(13) 0.0289(11) -0.0024(9) 0.0030(9) -0.0140(10)
C13 0.0310(10) 0.0280(10) 0.0377(11) 0.0087(8) -0.0044(8) -0.0016(8)
C14 0.0359(11) 0.0320(11) 0.0390(12) 0.0048(9) -0.0044(9) 0.0018(9)
C15 0.0473(14) 0.0387(12) 0.0442(13) 0.0045(10) 0.0041(10) 0.0070(10)
C16 0.0350(12) 0.0521(15) 0.0613(16) 0.0109(13) 0.0077(11) 0.0072(11)
C17 0.0310(11) 0.0449(14) 0.0600(16) 0.0101(12) -0.0045(10) -0.0029(10)
C18 0.0332(11) 0.0347(11) 0.0466(13) 0.0066(10) -0.0076(9) -0.0031(9)
C19 0.082(3) 0.104(3) 0.056(2) 0.018(2) 0.0121(18) 0.005(2)
C20 0.111(3) 0.092(3) 0.071(2) -0.016(2) 0.017(2) 0.008(3)
C21 0.079(3) 0.120(4) 0.095(3) 0.049(3) 0.002(2) 0.027(3)
C22 0.157(6) 0.134(6) 0.223(9) 0.091(6) 0.018(6) 0.042(5)

loop_
_atom_type_symbol
_atom_type_description
_atom_type_scat_dispersion_real
_atom_type_scat_dispersion_imag
_atom_type_scat_source
C C 0.0033 0.0016 'International Tables Vol C Tables 4.2.6.8 and 6.1.1.4'
H H 0.0000 0.0000 'International Tables Vol C Tables 4.2.6.8 and 6.1.1.4'
Li Li -0.0003 0.0001 'International Tables Vol C Tables 4.2.6.8 and 6.1.1.4'
N N 0.0061 0.0033 'International Tables Vol C Tables 4.2.6.8 and 6.1.1.4'
O O 0.0106 0.0060 'International Tables Vol C Tables 4.2.6.8 and 6.1.1.4'
Mn Mn 0.3368 0.7283 'International Tables Vol C Tables 4.2.6.8 and 6.1.1.4'

loop_
_geom_angle_atom_site_label_1
_geom_angle_atom_site_label_2
_geom_angle_atom_site_label_3
_geom_angle
_geom_angle_site_symmetry_1
_geom_angle_site_symmetry_3
_geom_angle_publ_flag
N2 Mn1 N2 106.12(11) 2_755 . ?
N2 Mn1 N3 142.86(7) 2_755 . ?
N2 Mn1 N3 108.99(7) . . ?
N2 Mn1 N3 108.99(7) 2_755 2_755 ?
N2 Mn1 N3 142.86(8) . 2_755 ?
N3 Mn1 N3 41.88(9) . 2_755 ?
N2 Mn1 N1 41.45(7) 2_755 2_755 ?
N2 Mn1 N1 122.21(8) . 2_755 ?
N3 Mn1 N1 106.88(7) . 2_755 ?
N3 Mn1 N1 92.65(8) 2_755 2_755 ?
N2 Mn1 N1 122.21(8) 2_755 . ?
N2 Mn1 N1 41.45(7) . . ?
N3 Mn1 N1 92.64(8) . . ?
N3 Mn1 N1 106.88(8) 2_755 . ?
N1 Mn1 N1 159.25(11) 2_755 . ?
N2 Mn1 Li1 72.34(10) 2_755 2_755 ?
N2 Mn1 Li1 163.92(11) . 2_755 ?
N3 Mn1 Li1 70.56(10) . 2_755 ?
N3 Mn1 Li1 46.45(10) 2_755 2_755 ?
N1 Mn1 Li1 46.20(10) 2_755 2_755 ?
N1 Mn1 Li1 152.78(11) . 2_755 ?
N2 Mn1 Li1 163.92(11) 2_755 . ?
N2 Mn1 Li1 72.34(10) . . ?
N3 Mn1 Li1 46.45(10) . . ?
N3 Mn1 Li1 70.56(10) 2_755 . ?
N1 Mn1 Li1 152.78(11) 2_755 . ?
N1 Mn1 Li1 46.19(10) . . ?
Li1 Mn1 Li1 113.68(18) 2_755 . ?
N2 N1 C1 113.17(17) . . ?
N2 N1 Mn1 67.08(10) . . ?
C1 N1 Mn1 112.15(13) . . ?
N2 N1 Li1 113.69(18) . . ?
C1 N1 Li1 133.09(19) . . ?
Mn1 N1 Li1 88.01(14) . . ?
C7 N2 N1 113.89(17) . . ?
C7 N2 Mn1 116.18(15) . . ?
N1 N2 Mn1 71.47(11) . . ?
C13 N3 N3 113.1(2) . 2_755 ?
C13 N3 Mn1 122.92(14) . . ?
N3 N3 Mn1 69.06(5) 2_755 . ?
C13 N3 Li1 134.07(18) . . ?
N3 N3 Li1 109.5(2) 2_755 . ?
Mn1 N3 Li1 87.77(14) . . ?
O1 Li1 N1 135.8(2) . . ?
O1 Li1 N3 132.4(2) . . ?
N1 Li1 N3 91.56(18) . . ?
O1 Li1 C14 91.21(18) . 2_755 ?
N1 Li1 C14 112.91(19) . 2_755 ?
N3 Li1 C14 69.36(14) . 2_755 ?
O1 Li1 Mn1 175.9(2) . . ?
N1 Li1 Mn1 45.79(10) . . ?
N3 Li1 Mn1 45.77(9) . . ?
C14 Li1 Mn1 91.07(13) 2_755 . ?
C19 O1 C21 112.3(3) . . ?
C19 O1 Li1 126.6(3) . . ?
C21 O1 Li1 118.3(3) . . ?
C2 C1 C6 119.0(2) . . ?
C2 C1 N1 117.5(2) . . ?
C6 C1 N1 123.5(2) . . ?
C3 C2 C1 120.3(2) . . ?
C4 C3 C2 120.5(2) . . ?
C3 C4 C5 119.2(2) . . ?
C6 C5 C4 121.1(2) . . ?
C5 C6 C1 119.9(2) . . ?
C8 C7 C12 118.7(2) . . ?
C8 C7 N2 123.9(2) . . ?
C12 C7 N2 117.3(2) . . ?
C9 C8 C7 120.1(2) . . ?
C10 C9 C8 120.8(3) . . ?
C9 C10 C11 119.4(3) . . ?
C12 C11 C10 120.9(2) . . ?
C11 C12 C7 120.2(2) . . ?
C14 C13 N3 123.25(19) . . ?
C14 C13 C18 118.0(2) . . ?
N3 C13 C18 118.7(2) . . ?
C15 C14 C13 120.7(2) . . ?
C15 C14 Li1 126.84(19) . 2_755 ?
C13 C14 Li1 83.94(15) . 2_755 ?
C16 C15 C14 120.6(2) . . ?
C15 C16 C17 119.3(2) . . ?
C18 C17 C16 120.9(2) . . ?
C17 C18 C13 120.5(2) . . ?
O1 C19 C20 111.1(3) . . ?
C22 C21 O1 115.0(5) . . ?

loop_
_geom_bond_atom_site_label_1
_geom_bond_atom_site_label_2
_geom_bond_distance
_geom_bond_site_symmetry_2
_geom_bond_publ_flag
Mn1 N2 1.9656(18) 2_755 ?
Mn1 N2 1.9656(18) . ?
Mn1 N3 2.0231(18) . ?
Mn1 N3 2.0231(18) 2_755 ?
Mn1 N1 2.0234(18) 2_755 ?
Mn1 N1 2.0235(18) . ?
Mn1 Li1 2.821(4) 2_755 ?
Mn1 Li1 2.821(4) . ?
N1 N2 1.413(2) . ?
N1 C1 1.414(3) . ?
N1 Li1 2.037(5) . ?
N2 C7 1.405(3) . ?
N3 C13 1.400(3) . ?
N3 N3 1.446(3) 2_755 ?
N3 Li1 2.046(5) . ?
Li1 O1 1.916(4) . ?
Li1 C14 2.741(5) 2_755 ?
O1 C19 1.423(4) . ?
O1 C21 1.444(4) . ?
C1 C2 1.395(3) . ?
C1 C6 1.400(3) . ?
C2 C3 1.386(4) . ?
C3 C4 1.385(4) . ?
C4 C5 1.385(4) . ?
C5 C6 1.381(3) . ?
C7 C8 1.402(3) . ?
C7 C12 1.404(3) . ?
C8 C9 1.391(4) . ?
C9 C10 1.380(4) . ?
C10 C11 1.387(4) . ?
C11 C12 1.382(4) . ?
C13 C14 1.396(3) . ?
C13 C18 1.411(3) . ?
C14 C15 1.390(3) . ?
C14 Li1 2.741(5) 2_755 ?
C15 C16 1.377(4) . ?
C16 C17 1.391(4) . ?
C17 C18 1.374(4) . ?
C19 C20 1.499(6) . ?
C21 C22 1.351(7) . ?

loop_
_geom_torsion_atom_site_label_1
_geom_torsion_atom_site_label_2
_geom_torsion_atom_site_label_3
_geom_torsion_atom_site_label_4
_geom_torsion
_geom_torsion_site_symmetry_1
_geom_torsion_site_symmetry_2
_geom_torsion_site_symmetry_3
_geom_torsion_site_symmetry_4
_geom_torsion_publ_flag
N2 Mn1 N1 N2 77.42(17) 2_755 . . . ?
N3 Mn1 N1 N2 -116.10(11) . . . . ?
N3 Mn1 N1 N2 -156.20(11) 2_755 . . . ?
N1 Mn1 N1 N2 44.30(10) 2_755 . . . ?
Li1 Mn1 N1 N2 -166.4(2) 2_755 . . . ?
Li1 Mn1 N1 N2 -116.82(18) . . . . ?
N2 Mn1 N1 C1 -29.39(17) 2_755 . . . ?
N2 Mn1 N1 C1 -106.81(18) . . . . ?
N3 Mn1 N1 C1 137.09(14) . . . . ?
N3 Mn1 N1 C1 96.98(15) 2_755 . . . ?
N1 Mn1 N1 C1 -62.51(14) 2_755 . . . ?
Li1 Mn1 N1 C1 86.8(3) 2_755 . . . ?
Li1 Mn1 N1 C1 136.4(2) . . . . ?
N2 Mn1 N1 Li1 -165.77(15) 2_755 . . . ?
N2 Mn1 N1 Li1 116.82(18) . . . . ?
N3 Mn1 N1 Li1 0.72(14) . . . . ?
N3 Mn1 N1 Li1 -39.39(15) 2_755 . . . ?
N1 Mn1 N1 Li1 161.12(14) 2_755 . . . ?
Li1 Mn1 N1 Li1 -49.6(4) 2_755 . . . ?
C1 N1 N2 C7 -143.55(18) . . . . ?
Mn1 N1 N2 C7 111.13(17) . . . . ?
Li1 N1 N2 C7 34.2(2) . . . . ?
C1 N1 N2 Mn1 105.32(15) . . . . ?
Li1 N1 N2 Mn1 -76.90(16) . . . . ?
N2 Mn1 N2 C7 131.13(17) 2_755 . . . ?
N3 Mn1 N2 C7 -36.56(17) . . . . ?
N3 Mn1 N2 C7 -68.4(2) 2_755 . . . ?
N1 Mn1 N2 C7 88.88(16) 2_755 . . . ?
N1 Mn1 N2 C7 -108.13(19) . . . . ?
Li1 Mn1 N2 C7 49.0(4) 2_755 . . . ?
Li1 Mn1 N2 C7 -65.60(17) . . . . ?
N2 Mn1 N2 N1 -120.74(12) 2_755 . . . ?
N3 Mn1 N2 N1 71.57(12) . . . . ?
N3 Mn1 N2 N1 39.75(17) 2_755 . . . ?
N1 Mn1 N2 N1 -162.99(9) 2_755 . . . ?
Li1 Mn1 N2 N1 157.2(4) 2_755 . . . ?
Li1 Mn1 N2 N1 42.53(13) . . . . ?
N2 Mn1 N3 C13 -56.3(2) 2_755 . . . ?
N2 Mn1 N3 C13 103.85(17) . . . . ?
N3 Mn1 N3 C13 -104.6(2) 2_755 . . . ?
N1 Mn1 N3 C13 -30.06(17) 2_755 . . . ?
N1 Mn1 N3 C13 142.80(16) . . . . ?
Li1 Mn1 N3 C13 -59.11(18) 2_755 . . . ?
Li1 Mn1 N3 C13 143.5(2) . . . . ?
N2 Mn1 N3 N3 48.3(2) 2_755 . . 2_755 ?
N2 Mn1 N3 N3 -151.52(14) . . . 2_755 ?
N1 Mn1 N3 N3 74.57(16) 2_755 . . 2_755 ?
N1 Mn1 N3 N3 -112.57(15) . . . 2_755 ?
Li1 Mn1 N3 N3 45.51(16) 2_755 . . 2_755 ?
Li1 Mn1 N3 N3 -111.9(2) . . . 2_755 ?
N2 Mn1 N3 Li1 160.17(16) 2_755 . . . ?
N2 Mn1 N3 Li1 -39.66(15) . . . . ?
N3 Mn1 N3 Li1 111.9(2) 2_755 . . . ?
N1 Mn1 N3 Li1 -173.58(14) 2_755 . . . ?
N1 Mn1 N3 Li1 -0.71(14) . . . . ?
Li1 Mn1 N3 Li1 157.37(10) 2_755 . . . ?
N2 N1 Li1 O1 -110.8(3) . . . . ?
C1 N1 Li1 O1 66.4(4) . . . . ?
Mn1 N1 Li1 O1 -174.7(3) . . . . ?
N2 N1 Li1 N3 63.1(2) . . . . ?
C1 N1 Li1 N3 -119.7(2) . . . . ?
Mn1 N1 Li1 N3 -0.71(14) . . . . ?
N2 N1 Li1 C14 131.34(18) . . . 2_755 ?
C1 N1 Li1 C14 -51.5(3) . . . 2_755 ?
Mn1 N1 Li1 C14 67.49(17) . . . 2_755 ?
N2 N1 Li1 Mn1 63.85(13) . . . . ?
C1 N1 Li1 Mn1 -119.0(2) . . . . ?
C13 N3 Li1 O1 39.0(5) . . . . ?
N3 N3 Li1 O1 -118.1(3) 2_755 . . . ?
Mn1 N3 Li1 O1 175.0(3) . . . . ?
C13 N3 Li1 N1 -135.3(2) . . . . ?
N3 N3 Li1 N1 67.56(16) 2_755 . . . ?
Mn1 N3 Li1 N1 0.71(14) . . . . ?
C13 N3 Li1 C14 110.8(2) . . . 2_755 ?
N3 N3 Li1 C14 -46.38(10) 2_755 . . 2_755 ?
Mn1 N3 Li1 C14 -113.23(9) . . . 2_755 ?
C13 N3 Li1 Mn1 -136.0(2) . . . . ?
N3 N3 Li1 Mn1 66.85(6) 2_755 . . . ?
N2 Mn1 Li1 O1 163(3) 2_755 . . . ?
N2 Mn1 Li1 O1 76(3) . . . . ?
N3 Mn1 Li1 O1 -65(3) . . . . ?
N3 Mn1 Li1 O1 -106(3) 2_755 . . . ?
N1 Mn1 Li1 O1 -51(3) 2_755 . . . ?
N1 Mn1 Li1 O1 114(3) . . . . ?
Li1 Mn1 Li1 O1 -88(3) 2_755 . . . ?
N2 Mn1 Li1 N1 48.7(4) 2_755 . . . ?
N2 Mn1 Li1 N1 -38.31(11) . . . . ?
N3 Mn1 Li1 N1 -179.0(2) . . . . ?
N3 Mn1 Li1 N1 139.91(15) 2_755 . . . ?
N1 Mn1 Li1 N1 -165.48(13) 2_755 . . . ?
Li1 Mn1 Li1 N1 157.65(16) 2_755 . . . ?
N2 Mn1 Li1 N3 -132.3(3) 2_755 . . . ?
N2 Mn1 Li1 N3 140.70(14) . . . . ?
N3 Mn1 Li1 N3 -41.08(13) 2_755 . . . ?
N1 Mn1 Li1 N3 13.5(3) 2_755 . . . ?
N1 Mn1 Li1 N3 179.0(2) . . . . ?
Li1 Mn1 Li1 N3 -23.34(8) 2_755 . . . ?
N2 Mn1 Li1 C14 -73.0(4) 2_755 . . 2_755 ?
N2 Mn1 Li1 C14 -159.98(15) . . . 2_755 ?
N3 Mn1 Li1 C14 59.32(12) . . . 2_755 ?
N3 Mn1 Li1 C14 18.25(10) 2_755 . . 2_755 ?
N1 Mn1 Li1 C14 72.9(3) 2_755 . . 2_755 ?
N1 Mn1 Li1 C14 -121.67(18) . . . 2_755 ?
Li1 Mn1 Li1 C14 35.98(8) 2_755 . . 2_755 ?
N1 Li1 O1 C19 -26.0(5) . . . . ?
N3 Li1 O1 C19 162.2(3) . . . . ?
C14 Li1 O1 C19 99.5(3) 2_755 . . . ?
Mn1 Li1 O1 C19 -137(3) . . . . ?
N1 Li1 O1 C21 133.9(4) . . . . ?
N3 Li1 O1 C21 -37.9(5) . . . . ?
C14 Li1 O1 C21 -100.7(3) 2_755 . . . ?
Mn1 Li1 O1 C21 23(3) . . . . ?
N2 N1 C1 C2 -165.42(18) . . . . ?
Mn1 N1 C1 C2 -91.9(2) . . . . ?
Li1 N1 C1 C2 17.4(3) . . . . ?
N2 N1 C1 C6 15.9(3) . . . . ?
Mn1 N1 C1 C6 89.4(2) . . . . ?
Li1 N1 C1 C6 -161.4(2) . . . . ?
C6 C1 C2 C3 -0.6(3) . . . . ?
N1 C1 C2 C3 -179.4(2) . . . . ?
C1 C2 C3 C4 0.6(4) . . . . ?
C2 C3 C4 C5 0.2(4) . . . . ?
C3 C4 C5 C6 -0.9(4) . . . . ?
C4 C5 C6 C1 0.9(3) . . . . ?
C2 C1 C6 C5 -0.2(3) . . . . ?
N1 C1 C6 C5 178.5(2) . . . . ?
N1 N2 C7 C8 23.7(3) . . . . ?
Mn1 N2 C7 C8 103.9(2) . . . . ?
N1 N2 C7 C12 -159.53(19) . . . . ?
Mn1 N2 C7 C12 -79.3(2) . . . . ?
C12 C7 C8 C9 2.2(4) . . . . ?
N2 C7 C8 C9 179.0(2) . . . . ?
C7 C8 C9 C10 -1.0(4) . . . . ?
C8 C9 C10 C11 -0.4(5) . . . . ?
C9 C10 C11 C12 0.6(5) . . . . ?
C10 C11 C12 C7 0.7(4) . . . . ?
C8 C7 C12 C11 -2.1(4) . . . . ?
N2 C7 C12 C11 -179.1(2) . . . . ?
N3 N3 C13 C14 23.1(3) 2_755 . . . ?
Mn1 N3 C13 C14 102.4(2) . . . . ?
Li1 N3 C13 C14 -133.4(3) . . . . ?
N3 N3 C13 C18 -159.21(17) 2_755 . . . ?
Mn1 N3 C13 C18 -80.0(2) . . . . ?
Li1 N3 C13 C18 44.3(3) . . . . ?
N3 C13 C14 C15 179.8(2) . . . . ?
C18 C13 C14 C15 2.2(3) . . . . ?
N3 C13 C14 Li1 -50.5(2) . . . 2_755 ?
C18 C13 C14 Li1 131.8(2) . . . 2_755 ?
C13 C14 C15 C16 -0.3(4) . . . . ?
Li1 C14 C15 C16 -107.3(3) 2_755 . . . ?
C14 C15 C16 C17 -1.3(4) . . . . ?
C15 C16 C17 C18 0.9(4) . . . . ?
C16 C17 C18 C13 1.0(4) . . . . ?
C14 C13 C18 C17 -2.5(3) . . . . ?
N3 C13 C18 C17 179.7(2) . . . . ?
C21 O1 C19 C20 166.1(4) . . . . ?
Li1 O1 C19 C20 -33.0(5) . . . . ?
C19 O1 C21 C22 -61.8(7) . . . . ?
Li1 O1 C21 C22 135.6(6) . . . . ?
